data_4344553
loop_
_publ_author_name
'Meng, Wei'
'Xu, Feng'
'Xu, Weijian'

_publ_section_title
;
 An Anionic Heptacopper(II) Oxo-Cluster {Cu(II)7} with an S = 7/2 Ground
 State.
;
_journal_issue 2
_journal_name_full 'Inorganic chemistry'
_journal_page_first 540
_journal_page_last 542
_journal_paper_doi 10.1021/acs.inorgchem.5b02206
_journal_volume 55
_journal_year 2016
_chemical_formula_sum 'C24 H62 Cu7 Na6 O68 Sb6'
_chemical_formula_weight 2749.94
_chemical_name_systematic
; 
 ? 
;
_space_group_IT_number 2
_symmetry_cell_setting triclinic
_symmetry_space_group_name_Hall '-P 1'
_symmetry_space_group_name_H-M 'P -1'
_atom_sites_solution_hydrogens geom
_atom_sites_solution_primary direct
_atom_sites_solution_secondary difmap
_audit_creation_method SHELXL-97
_cell_angle_alpha 63.458(2)
_cell_angle_beta 84.991(2)
_cell_angle_gamma 85.220(2)
_cell_formula_units_Z 1
_cell_length_a 10.0056(13)
_cell_length_b 14.1395(18)
_cell_length_c 14.2438(18)
_cell_measurement_reflns_used 250
_cell_measurement_temperature 296(2)
_cell_measurement_theta_max 23.55
_cell_measurement_theta_min 2.83
_cell_volume 1793.6(4)
_computing_cell_refinement 'Bruker SMART'
_computing_data_collection 'Bruker SMART'
_computing_data_reduction 'Bruker SMART'
_computing_molecular_graphics 'Bruker SHELXTL'
_computing_publication_material 'Bruker SHELXTL'
_computing_structure_refinement 'SHELXL-97 (Sheldrick, 1997)'
_computing_structure_solution 'SHELXS-97 (Sheldrick, 1990)'
_diffrn_ambient_temperature 296(2)
_diffrn_measured_fraction_theta_full 0.991
_diffrn_measured_fraction_theta_max 0.991
_diffrn_measurement_device_type 'CCD area detector'
_diffrn_measurement_method 'omega scans'
_diffrn_radiation_monochromator graphite
_diffrn_radiation_source 'fine-focus sealed tube'
_diffrn_radiation_type MoK\a
_diffrn_radiation_wavelength 0.71073
_diffrn_reflns_av_R_equivalents 0.0247
_diffrn_reflns_av_sigmaI/netI 0.0447
_diffrn_reflns_limit_h_max 11
_diffrn_reflns_limit_h_min -11
_diffrn_reflns_limit_k_max 16
_diffrn_reflns_limit_k_min -16
_diffrn_reflns_limit_l_max 16
_diffrn_reflns_limit_l_min -16
_diffrn_reflns_number 10101
_diffrn_reflns_theta_full 25.10
_diffrn_reflns_theta_max 25.10
_diffrn_reflns_theta_min 1.60
_exptl_absorpt_coefficient_mu 4.416
_exptl_absorpt_correction_T_max 0.4721
_exptl_absorpt_correction_T_min 0.4434
_exptl_absorpt_correction_type multi-scan
_exptl_absorpt_process_details sadabs
_exptl_crystal_colour yellow
_exptl_crystal_density_diffrn 2.546
_exptl_crystal_density_meas ?
_exptl_crystal_density_method 'not measured'
_exptl_crystal_description block
_exptl_crystal_F_000 1323
_exptl_crystal_size_max 0.22
_exptl_crystal_size_mid 0.21
_exptl_crystal_size_min 0.20
_refine_diff_density_max 3.771
_refine_diff_density_min -1.707
_refine_diff_density_rms 0.200
_refine_ls_extinction_method none
_refine_ls_goodness_of_fit_ref 1.064
_refine_ls_hydrogen_treatment mixed
_refine_ls_matrix_type full
_refine_ls_number_parameters 555
_refine_ls_number_reflns 6316
_refine_ls_number_restraints 676
_refine_ls_restrained_S_all 1.043
_refine_ls_R_factor_all 0.0489
_refine_ls_R_factor_gt 0.0411
_refine_ls_shift/su_max 0.002
_refine_ls_shift/su_mean 0.000
_refine_ls_structure_factor_coef Fsqd
_refine_ls_weighting_details 'calc w=1/[\s^2^(Fo^2^)+(0.0822P)^2^+5.1174P] where P=(Fo^2^+2Fc^2^)/3'
_refine_ls_weighting_scheme calc
_refine_ls_wR_factor_gt 0.1223
_refine_ls_wR_factor_ref 0.1294
_reflns_number_gt 5451
_reflns_number_total 6316
_reflns_threshold_expression >2sigma(I)
_cod_data_source_file ic5b02206_si_002.cif
_cod_data_source_block ww
_cod_depositor_comments
;
The following automatic conversions were performed:

'_exptl_crystal_density_meas' value 'not measured' was changed to '?'
- the value is perceived as not measured.

Automatic conversion script
Id: cif_fix_values 4268 2015-11-12 08:31:59Z antanas 
;
_cod_original_sg_symbol_H-M P-1
_cod_database_code 4344553

loop_
_symmetry_equiv_pos_as_xyz
'x, y, z'
'-x, -y, -z'

loop_
_atom_site_label
_atom_site_type_symbol
_atom_site_fract_x
_atom_site_fract_y
_atom_site_fract_z
_atom_site_U_iso_or_equiv
_atom_site_adp_type
_atom_site_occupancy
_atom_site_symmetry_multiplicity
_atom_site_calc_flag
_atom_site_refinement_flags
_atom_site_disorder_assembly
_atom_site_disorder_group
C1 C 0.7988(7) 0.6482(6) 0.7029(6) 0.0220(16) Uani 1 1 d . . .
C2 C 0.8597(7) 0.5453(6) 0.7030(5) 0.0173(14) Uani 1 1 d . G .
H2A H 0.9512 0.5340 0.7267 0.021 Uiso 1 1 calc R A 1
C3 C 0.7763(6) 0.4521(5) 0.7822(5) 0.0166(14) Uani 1 1 d . . .
H3A H 0.7759 0.4525 0.8509 0.020 Uiso 1 1 calc R B 1
C4 C 0.8431(7) 0.3468(6) 0.7933(5) 0.0215(16) Uani 1 1 d . G .
C5 C 0.1512(7) 0.8051(6) 0.5101(6) 0.0223(16) Uani 1 1 d . . .
C6 C 0.1619(7) 0.7109(6) 0.6179(5) 0.0179(14) Uani 1 1 d . K .
H6A H 0.0871 0.7173 0.6642 0.021 Uiso 1 1 calc R C 1
C7 C 0.2941(7) 0.7178(6) 0.6618(5) 0.0189(15) Uani 1 1 d . . .
H7A H 0.2914 0.7855 0.6654 0.023 Uiso 1 1 calc R D 1
C8 C 0.3043(7) 0.6285(6) 0.7736(5) 0.0201(15) Uani 1 1 d . G .
C9 C 0.5786(8) 0.9004(6) 0.3129(6) 0.0223(16) Uani 1 1 d . . .
C10 C 0.5297(7) 0.8630(5) 0.2372(5) 0.0178(14) Uani 1 1 d . Q .
H10A H 0.4825 0.9233 0.1826 0.021 Uiso 1 1 calc R E 1
C11 C 0.6489(7) 0.8288(5) 0.1841(5) 0.0186(15) Uani 1 1 d . . .
H11A H 0.7059 0.8893 0.1468 0.022 Uiso 1 1 calc R F 1
C12 C 0.5988(7) 0.7983(6) 0.1032(5) 0.0211(15) Uani 1 1 d . Q .
O1W O 0.6013(5) 0.6200(4) 0.5263(4) 0.0196(9) Uani 1 1 d U . .
O1 O 0.7494(5) 0.7170(4) 0.6199(4) 0.0274(11) Uani 1 1 d U G .
O2W O 0.3460(4) 0.6096(4) 0.4533(3) 0.0160(9) Uani 1 1 d U . .
O2 O 0.7979(6) 0.6585(4) 0.7864(4) 0.0312(12) Uani 1 1 d U G 1
O3W O 0.4387(4) 0.4409(4) 0.6561(4) 0.0179(9) Uani 1 1 d U G 1
O3 O 0.8663(5) 0.5494(4) 0.6020(4) 0.0195(10) Uani 1 1 d U G 1
O4W O 0.1834(4) 0.4383(4) 0.5851(4) 0.0155(9) Uani 1 1 d DU . 1
H4WE H 0.107(7) 0.417(12) 0.581(13) 0.13(6) Uiso 1 1 d D . .
O4 O 0.6415(4) 0.4620(4) 0.7560(4) 0.0173(9) Uani 1 1 d U G 1
O5 O 0.9583(5) 0.3220(4) 0.8252(5) 0.0326(13) Uani 1 1 d U G 1
O5W O 1.0309(8) 0.1179(7) 0.7824(7) 0.070(2) Uani 1 1 d DU H 1
H5WC H 1.0741 0.1731 0.7225 0.084 Uiso 1 1 d R H 1
H5WB H 1.009(2) 0.139(10) 0.829(7) 0.084 Uiso 1 1 d D I 1
O6 O 0.7728(5) 0.2899(4) 0.7703(4) 0.0249(11) Uani 1 1 d U G 1
O6W O 0.7616(10) -0.0168(8) 0.7251(8) 0.093(3) Uani 1 1 d U J 1
H6WA H 0.8388 -0.0653 0.7447 0.139 Uiso 1 1 d R J 1
H6WB H 0.7489 0.0075 0.6517 0.139 Uiso 1 1 d R J 1
O7 O 0.1364(6) 0.8953(4) 0.5029(5) 0.0374(14) Uani 1 1 d U K 1
O7W O 0.7367(8) 0.0408(6) 0.9379(5) 0.0575(18) Uani 1 1 d U L 1
H7WA H 0.7824 -0.0278 0.9678 0.086 Uiso 1 1 d R L 1
H7WB H 0.6414 0.0329 0.9481 0.086 Uiso 1 1 d R L 1
O8 O 0.1602(5) 0.7835(4) 0.4317(4) 0.0248(11) Uani 1 1 d U . 1
O8W O 0.3427(6) 0.4792(5) 1.0262(4) 0.0337(13) Uani 1 1 d U . 1
H8WB H 0.3076 0.5485 0.9803 0.051 Uiso 1 1 d R . 1
H8WC H 0.2710 0.4313 1.0532 0.051 Uiso 1 1 d R . 1
O9 O 0.1581(5) 0.6120(4) 0.6170(4) 0.0199(9) Uani 1 1 d U K 1
O9W O 0.5677(7) 0.2485(5) 1.0601(5) 0.0466(16) Uani 1 1 d U M 1
H9WB H 0.6612 0.2324 1.0493 0.070 Uiso 1 1 d R M 1
H9WC H 0.5149 0.1973 1.0553 0.070 Uiso 1 1 d R M 1
O10 O 0.4063(5) 0.7140(4) 0.5968(4) 0.0176(9) Uani 1 1 d U G 1
O10W O 0.6497(6) 1.0187(4) 0.4526(5) 0.0362(13) Uani 1 1 d U . 1
H10C H 0.7446 1.0110 0.4617 0.054 Uiso 1 1 d R . 1
H10D H 0.6342 1.0328 0.3819 0.054 Uiso 1 1 d R . 1
O11 O 0.2157(5) 0.6222(5) 0.8423(4) 0.0347(13) Uani 1 1 d U G 1
O11W O 0.5917(7) 0.8206(5) 0.7463(5) 0.0464(16) Uani 1 1 d U N 1
H11B H 0.6055 0.8850 0.7503 0.070 Uiso 1 1 d R N 1
H11C H 0.5163 0.7866 0.7924 0.070 Uiso 1 1 d R N 1
O12 O 0.4081(5) 0.5652(4) 0.7907(4) 0.0230(10) Uani 1 1 d U G 1
O12W O 0.9837(14) -0.2384(11) 0.8507(11) 0.044(2) Uani 0.50 1 d PU O 1
H12A H 0.9631 -0.2941 0.8340 0.065 Uiso 0.50 1 d PR O 1
H12B H 1.0747 -0.2193 0.8269 0.065 Uiso 0.50 1 d PR O 1
O12A O 0.9932(16) -0.2911(13) 0.8699(12) 0.055(3) Uani 0.50 1 d PU P 2
O13 O 0.6618(6) 0.9710(5) 0.2810(4) 0.0369(14) Uani 1 1 d U Q 1
O13W O 1.0226(11) -0.0670(9) 0.9992(9) 0.034(2) Uani 0.50 1 d PDU R 1
H13B H 1.0459 -0.1114 0.9646 0.041 Uiso 0.50 1 d PR R 1
H13C H 1.064(16) -0.016(9) 0.953(10) 0.041 Uiso 0.50 1 d PD S 1
O13A O 0.937(3) -0.149(2) 0.996(2) 0.044(3) Uani 0.25 1 d PU T 2
O13B O 1.0000 0.0000 1.0000 0.059(3) Uani 0.50 2 d SPU U 3
O14 O 0.5344(5) 0.8549(4) 0.4083(4) 0.0245(10) Uani 1 1 d U Q 1
O14W O -0.0353(11) 0.5754(9) 1.0517(8) 0.099(3) Uani 1 1 d U V 1
H14A H -0.0768 0.6418 1.0446 0.149 Uiso 1 1 d R V 1
H14B H -0.1022 0.5321 1.0486 0.149 Uiso 1 1 d R V 1
O15 O 0.4364(5) 0.7830(4) 0.2909(4) 0.0183(9) Uani 1 1 d U . 1
O15W O 0.8130(16) 0.1325(13) 1.1302(12) 0.057(3) Uani 0.50 1 d PU W 1
H15A H 0.7940 0.0640 1.1860 0.086 Uiso 0.50 1 d PR W 1
H15C H 0.8652 0.1693 1.1558 0.086 Uiso 0.50 1 d PR W 1
O15A O 0.7873(15) 0.1153(13) 1.0943(13) 0.058(3) Uani 0.50 1 d PU X 2
H15D H 0.7844 0.0755 1.0548 0.087 Uiso 0.50 1 d PR X 2
H15F H 0.7879 0.0677 1.1679 0.087 Uiso 0.50 1 d PR X 2
O16 O 0.7261(5) 0.7448(4) 0.2608(4) 0.0219(10) Uani 1 1 d U . 1
O16W O 1.0315(16) -0.0365(14) 0.6631(13) 0.072(3) Uani 0.50 1 d PU Y 1
H16A H 1.0432 -0.0947 0.6451 0.108 Uiso 0.50 1 d PR Y 1
H16B H 1.0564 0.0275 0.6030 0.108 Uiso 0.50 1 d PR Y 1
O16A O 1.0148(18) -0.1285(15) 0.7211(15) 0.075(3) Uani 0.50 1 d PU Z 2
O17 O 0.5521(6) 0.8681(4) 0.0224(4) 0.0383(14) Uani 1 1 d U Q 1
O18 O 0.6021(6) 0.6991(4) 0.1278(4) 0.0273(11) Uani 1 1 d U . 1
Na1 Na 0.7956(3) 0.1279(2) 0.7563(2) 0.0302(7) Uani 1 1 d D . 1
Na2 Na 0.5066(3) 0.4188(2) 0.9301(2) 0.0281(7) Uani 1 1 d . . 1
Na3 Na 0.5481(3) 0.8606(2) 0.5712(2) 0.0323(7) Uani 1 1 d . . 1
Cu1 Cu 0.59621(8) 0.35133(6) 0.71979(6) 0.01551(19) Uani 1 1 d . . 1
Cu2 Cu 0.43023(8) 0.73271(6) 0.44298(6) 0.0164(2) Uani 1 1 d . . 1
Cu3 Cu 0.52102(8) 0.58597(7) 0.66446(6) 0.0160(2) Uani 1 1 d . G 1
Cu4 Cu 0.5000 0.5000 0.5000 0.0130(2) Uani 1 2 d S . 1
Sb1 Sb 0.26315(4) 0.40250(4) 0.72841(3) 0.01626(14) Uani 1 1 d . . 1
Sb2 Sb 0.15260(4) 0.59722(4) 0.48371(3) 0.01545(14) Uani 1 1 d . K 1
Sb3 Sb 0.77934(4) 0.66969(4) 0.48063(3) 0.01663(14) Uani 1 1 d . . 1

loop_
_atom_site_aniso_label
_atom_site_aniso_U_11
_atom_site_aniso_U_22
_atom_site_aniso_U_33
_atom_site_aniso_U_23
_atom_site_aniso_U_13
_atom_site_aniso_U_12
C1 0.020(4) 0.028(4) 0.020(4) -0.011(3) 0.000(3) -0.008(3)
C2 0.017(3) 0.024(4) 0.012(3) -0.009(3) 0.000(3) -0.003(3)
C3 0.016(3) 0.022(4) 0.014(3) -0.010(3) 0.001(3) -0.004(3)
C4 0.019(4) 0.032(4) 0.013(3) -0.010(3) -0.002(3) -0.001(3)
C5 0.015(3) 0.025(4) 0.029(4) -0.014(3) -0.004(3) 0.004(3)
C6 0.014(3) 0.025(4) 0.020(4) -0.015(3) 0.002(3) -0.001(3)
C7 0.018(3) 0.024(4) 0.019(4) -0.014(3) 0.001(3) -0.001(3)
C8 0.023(4) 0.025(4) 0.017(3) -0.013(3) 0.002(3) -0.007(3)
C9 0.032(4) 0.014(3) 0.025(4) -0.013(3) 0.000(3) -0.003(3)
C10 0.024(4) 0.014(3) 0.013(3) -0.003(3) 0.001(3) -0.008(3)
C11 0.023(4) 0.015(3) 0.018(3) -0.007(3) -0.001(3) -0.007(3)
C12 0.026(4) 0.023(4) 0.013(3) -0.006(3) -0.003(3) -0.005(3)
O1W 0.018(2) 0.024(2) 0.018(2) -0.0108(17) 0.0011(17) -0.0014(17)
O1 0.038(3) 0.024(2) 0.022(2) -0.0120(19) -0.004(2) 0.002(2)
O2W 0.016(2) 0.017(2) 0.017(2) -0.0088(17) 0.0009(17) -0.0035(17)
O2 0.049(3) 0.030(3) 0.022(3) -0.017(2) -0.001(2) -0.008(2)
O3W 0.015(2) 0.021(2) 0.020(2) -0.0104(17) -0.0010(17) -0.0023(17)
O3 0.019(2) 0.023(2) 0.018(2) -0.0112(18) -0.0009(18) 0.0004(18)
O4W 0.012(2) 0.018(2) 0.018(2) -0.0094(18) 0.0006(18) -0.0014(18)
O4 0.015(2) 0.018(2) 0.021(2) -0.0102(17) -0.0014(17) -0.0012(17)
O5 0.018(3) 0.028(3) 0.050(3) -0.015(3) -0.017(2) 0.005(2)
O5W 0.050(4) 0.066(4) 0.066(4) -0.001(4) -0.016(3) -0.009(3)
O6 0.022(2) 0.019(2) 0.034(3) -0.011(2) -0.011(2) 0.000(2)
O6W 0.093(3) 0.092(3) 0.093(3) -0.0410(14) -0.0055(10) -0.0050(10)
O7 0.054(4) 0.023(3) 0.040(3) -0.017(3) -0.023(3) 0.008(3)
O7W 0.062(4) 0.051(4) 0.039(3) 0.000(3) -0.002(3) -0.015(3)
O8 0.032(2) 0.022(2) 0.019(2) -0.0078(19) -0.001(2) 0.001(2)
O8W 0.038(3) 0.039(3) 0.022(3) -0.012(2) 0.002(2) -0.006(2)
O9 0.024(2) 0.022(2) 0.016(2) -0.0108(17) 0.0009(18) -0.0036(18)
O9W 0.054(4) 0.046(4) 0.046(4) -0.024(3) -0.012(3) 0.000(3)
O10 0.017(2) 0.019(2) 0.018(2) -0.0097(16) 0.0001(17) -0.0004(17)
O10W 0.046(3) 0.031(3) 0.036(3) -0.018(3) 0.002(3) -0.012(3)
O11 0.030(3) 0.045(3) 0.024(3) -0.014(2) 0.009(2) 0.006(2)
O11W 0.056(4) 0.045(4) 0.044(4) -0.025(3) -0.002(3) 0.001(3)
O12 0.026(2) 0.025(2) 0.016(2) -0.0087(18) 0.0016(19) 0.0042(19)
O12W 0.044(2) 0.044(2) 0.044(2) -0.0206(13) -0.0028(10) -0.0029(10)
O12A 0.055(3) 0.057(3) 0.054(3) -0.0244(14) -0.0033(10) -0.0026(10)
O13 0.054(4) 0.037(3) 0.029(3) -0.021(3) 0.012(3) -0.032(3)
O13W 0.034(2) 0.035(2) 0.033(2) -0.0159(13) -0.0016(10) -0.0005(10)
O13A 0.044(3) 0.044(3) 0.044(3) -0.0195(14) -0.0024(10) -0.0017(10)
O13B 0.058(3) 0.059(3) 0.059(3) -0.0250(14) -0.0039(10) -0.0036(10)
O14 0.031(2) 0.025(2) 0.021(2) -0.0115(18) 0.0041(19) -0.0148(19)
O14W 0.116(8) 0.107(8) 0.083(6) -0.045(6) 0.004(6) -0.036(6)
O15 0.020(2) 0.021(2) 0.017(2) -0.0103(17) 0.0036(17) -0.0069(18)
O15W 0.057(3) 0.057(3) 0.057(3) -0.0250(15) -0.0031(10) -0.0030(10)
O15A 0.058(3) 0.058(3) 0.058(3) -0.0252(15) -0.0030(10) -0.0028(10)
O16 0.024(2) 0.019(2) 0.023(2) -0.0092(19) -0.0039(19) -0.0029(19)
O16W 0.072(3) 0.072(3) 0.072(3) -0.0312(15) -0.0038(10) -0.0035(10)
O16A 0.075(3) 0.075(3) 0.075(3) -0.0332(15) -0.0041(10) -0.0035(10)
O17 0.059(4) 0.030(3) 0.024(3) -0.008(3) -0.017(3) 0.000(3)
O18 0.043(3) 0.019(3) 0.024(3) -0.011(2) -0.011(2) -0.002(2)
Na1 0.0337(17) 0.0251(16) 0.0277(16) -0.0078(13) -0.0023(13) -0.0018(13)
Na2 0.0331(17) 0.0307(17) 0.0219(15) -0.0130(13) -0.0022(13) -0.0006(13)
Na3 0.0467(19) 0.0263(17) 0.0266(16) -0.0131(14) 0.0010(14) -0.0105(14)
Cu1 0.0142(4) 0.0170(4) 0.0172(4) -0.0089(3) -0.0029(3) -0.0008(3)
Cu2 0.0192(4) 0.0159(4) 0.0140(4) -0.0059(3) 0.0003(3) -0.0056(3)
Cu3 0.0173(4) 0.0173(4) 0.0128(4) -0.0065(3) 0.0011(3) -0.0004(3)
Cu4 0.0127(6) 0.0150(6) 0.0117(5) -0.0064(5) 0.0004(4) -0.0014(4)
Sb1 0.0147(2) 0.0200(3) 0.0157(2) -0.00928(19) 0.00116(18) -0.00338(18)
Sb2 0.0123(2) 0.0195(3) 0.0151(2) -0.00810(19) 0.00015(18) -0.00250(18)
Sb3 0.0157(2) 0.0181(3) 0.0153(2) -0.00673(19) 0.00158(18) -0.00346(18)

loop_
_atom_type_symbol
_atom_type_description
_atom_type_scat_dispersion_real
_atom_type_scat_dispersion_imag
_atom_type_scat_source
C C 0.0033 0.0016 'International Tables Vol C Tables 4.2.6.8 and 6.1.1.4'
H H 0.0000 0.0000 'International Tables Vol C Tables 4.2.6.8 and 6.1.1.4'
O O 0.0106 0.0060 'International Tables Vol C Tables 4.2.6.8 and 6.1.1.4'
K K 0.2009 0.2494 'International Tables Vol C Tables 4.2.6.8 and 6.1.1.4'
Na Na 0.0362 0.0249 'International Tables Vol C Tables 4.2.6.8 and 6.1.1.4'
Cu Cu 0.3201 1.2651 'International Tables Vol C Tables 4.2.6.8 and 6.1.1.4'
Sb Sb -0.5866 1.5461 'International Tables Vol C Tables 4.2.6.8 and 6.1.1.4'

loop_
_geom_angle_atom_site_label_1
_geom_angle_atom_site_label_2
_geom_angle_atom_site_label_3
_geom_angle
_geom_angle_site_symmetry_1
_geom_angle_site_symmetry_3
O1 C1 O2 123.6(7) . .
O1 C1 C2 117.9(6) . .
O2 C1 C2 118.4(7) . .
O3 C2 C1 112.0(6) . .
O3 C2 C3 110.9(5) . .
C1 C2 C3 109.0(5) . .
O3 C2 H2A 108.3 . .
C1 C2 H2A 108.3 . .
C3 C2 H2A 108.3 . .
O4 C3 C4 111.1(5) . .
O4 C3 C2 112.7(6) . .
C4 C3 C2 110.4(5) . .
O4 C3 H3A 107.5 . .
C4 C3 H3A 107.5 . .
C2 C3 H3A 107.5 . .
O5 C4 O6 125.1(7) . .
O5 C4 C3 119.0(6) . .
O6 C4 C3 116.0(6) . .
O7 C5 O8 124.2(7) . .
O7 C5 C6 119.7(7) . .
O8 C5 C6 116.1(6) . .
O9 C6 C5 114.0(6) . .
O9 C6 C7 110.1(6) . .
C5 C6 C7 107.5(6) . .
O9 C6 H6A 108.4 . .
C5 C6 H6A 108.4 . .
C7 C6 H6A 108.4 . .
O10 C7 C8 111.2(6) . .
O10 C7 C6 111.8(5) . .
C8 C7 C6 109.2(6) . .
O10 C7 H7A 108.2 . .
C8 C7 H7A 108.2 . .
C6 C7 H7A 108.2 . .
O11 C8 O12 123.6(7) . .
O11 C8 C7 119.8(7) . .
O12 C8 C7 116.6(6) . .
O13 C9 O14 122.5(7) . .
O13 C9 C10 120.1(6) . .
O14 C9 C10 117.4(6) . .
O15 C10 C11 113.6(5) . .
O15 C10 C9 109.9(5) . .
C11 C10 C9 109.8(6) . .
O15 C10 H10A 107.8 . .
C11 C10 H10A 107.8 . .
C9 C10 H10A 107.8 . .
O16 C11 C10 110.3(5) . .
O16 C11 C12 112.5(6) . .
C10 C11 C12 109.3(6) . .
O16 C11 H11A 108.2 . .
C10 C11 H11A 108.2 . .
C12 C11 H11A 108.2 . .
O17 C12 O18 124.1(6) . .
O17 C12 C11 119.3(6) . .
O18 C12 C11 116.5(6) . .
Sb3 O1W Cu3 123.9(3) . .
Sb3 O1W Cu4 128.9(2) . .
Cu3 O1W Cu4 96.89(19) . .
Sb3 O1W Cu2 116.7(2) . .
Cu3 O1W Cu2 94.25(19) . .
Cu4 O1W Cu2 85.71(17) . .
C1 O1 Sb3 112.8(5) . .
C1 O1 Na3 136.5(5) . .
Sb3 O1 Na3 105.7(2) . .
Cu2 O2W Sb2 119.9(2) . .
Cu2 O2W Cu4 100.8(2) . .
Sb2 O2W Cu4 131.3(2) . .
Cu2 O2W Cu1 92.68(17) . 2_666
Sb2 O2W Cu1 111.5(2) . 2_666
Cu4 O2W Cu1 90.45(16) . 2_666
Sb1 O3W Cu1 118.9(2) . .
Sb1 O3W Cu4 131.7(2) . .
Cu1 O3W Cu4 100.4(2) . .
Sb1 O3W Cu3 113.5(2) . .
Cu1 O3W Cu3 92.06(18) . .
Cu4 O3W Cu3 90.36(17) . .
C2 O3 Sb3 121.9(4) . .
Sb2 O4W Sb1 116.8(2) . .
Sb2 O4W Sb3 118.1(2) . 2_666
Sb1 O4W Sb3 119.0(2) . 2_666
Sb2 O4W H4WE 98(10) . .
Sb1 O4W H4WE 123(10) . .
Sb3 O4W H4WE 72(10) 2_666 .
C3 O4 Cu1 112.7(4) . .
C3 O4 Cu3 133.5(4) . .
Cu1 O4 Cu3 102.0(2) . .
C3 O4 Na2 104.0(4) . .
Cu1 O4 Na2 103.2(2) . .
Cu3 O4 Na2 96.89(19) . .
Na1 O5W H5WC 109.3 . .
Na1 O5W H5WB 86.7(16) . .
H5WC O5W H5WB 109.5 . .
C4 O6 Cu1 115.6(5) . .
C4 O6 Na1 138.9(5) . .
Cu1 O6 Na1 105.3(2) . .
Na1 O6W H6WA 109.4 . .
Na1 O6W H6WB 109.2 . .
H6WA O6W H6WB 109.5 . .
Na1 O7W H7WA 109.4 . .
Na1 O7W H7WB 109.3 . .
H7WA O7W H7WB 109.5 . .
C5 O8 Sb2 112.6(4) . .
C5 O8 Na1 138.9(5) . 2_666
Sb2 O8 Na1 108.2(2) . 2_666
Na2 O8W Na2 97.1(2) . 2_667
Na2 O8W H8WB 109.4 . .
Na2 O8W H8WB 82.6 2_667 .
Na2 O8W H8WC 109.3 . .
Na2 O8W H8WC 144.2 2_667 .
H8WB O8W H8WC 109.5 . .
C6 O9 Sb2 122.6(4) . .
Na2 O9W H9WB 109.5 . .
Na2 O9W H9WC 109.3 . .
H9WB O9W H9WC 109.5 . .
C7 O10 Cu3 112.4(4) . .
C7 O10 Cu2 133.6(4) . .
Cu3 O10 Cu2 99.09(19) . .
C7 O10 Na3 106.8(4) . .
Cu3 O10 Na3 104.5(2) . .
Cu2 O10 Na3 96.58(18) . .
Na3 O10W Na3 97.8(2) . 2_676
Na3 O10W H10C 109.4 . .
Na3 O10W H10C 143.7 2_676 .
Na3 O10W H10D 109.4 . .
Na3 O10W H10D 82.3 2_676 .
H10C O10W H10D 109.5 . .
Na3 O11W H11B 109.2 . .
Na3 O11W H11C 109.4 . .
H11B O11W H11C 109.5 . .
C8 O12 Cu3 114.2(4) . .
C8 O12 Na2 139.6(4) . .
Cu3 O12 Na2 106.1(2) . .
H12A O12W H12B 109.5 . .
H12A O12A H12B 108.0 . .
H13B O13W H13C 92.7 . .
C9 O14 Cu2 114.6(4) . .
C9 O14 Na3 140.8(4) . .
Cu2 O14 Na3 104.4(2) . .
H14A O14W H14B 109.5 . .
C10 O15 Cu2 112.5(4) . .
C10 O15 Cu1 132.3(4) . 2_666
Cu2 O15 Cu1 101.4(2) . 2_666
C10 O15 Na1 106.4(4) . 2_666
Cu2 O15 Na1 102.57(19) . 2_666
Cu1 O15 Na1 97.44(19) 2_666 2_666
H15A O15W H15C 109.5 . .
H15A O15W H15F 14.8 . .
H15C O15W H15F 124.1 . .
H15A O15A H15D 115.1 . .
H15A O15A H15F 6.3 . .
H15D O15A H15F 109.4 . .
C11 O16 Sb1 121.6(4) . 2_666
H16A O16W H16B 109.5 . .
C12 O18 Sb1 112.4(4) . 2_666
C12 O18 Na2 136.9(5) . 2_666
Sb1 O18 Na2 110.7(2) 2_666 2_666
O6W Na1 O7W 94.9(3) . .
O6W Na1 O6 164.8(3) . .
O7W Na1 O6 87.8(2) . .
O6W Na1 O5W 105.4(4) . .
O7W Na1 O5W 93.5(3) . .
O6 Na1 O5W 89.3(3) . .
O6W Na1 O8 83.6(3) . 2_666
O7W Na1 O8 176.0(3) . 2_666
O6 Na1 O8 92.7(2) . 2_666
O5W Na1 O8 90.5(3) . 2_666
O6W Na1 O15 96.4(3) . 2_666
O7W Na1 O15 93.9(2) . 2_666
O6 Na1 O15 68.52(18) . 2_666
O5W Na1 O15 156.3(3) . 2_666
O8 Na1 O15 82.61(18) 2_666 2_666
O6W Na1 Cu1 131.7(3) . .
O7W Na1 Cu1 93.5(2) . .
O6 Na1 Cu1 33.06(13) . .
O5W Na1 Cu1 121.4(2) . .
O8 Na1 Cu1 84.83(15) 2_666 .
O15 Na1 Cu1 35.63(11) 2_666 .
O6W Na1 Cu2 85.1(3) . 2_666
O7W Na1 Cu2 125.5(2) . 2_666
O6 Na1 Cu2 81.19(15) . 2_666
O5W Na1 Cu2 139.1(2) . 2_666
O8 Na1 Cu2 50.77(14) 2_666 2_666
O15 Na1 Cu2 32.72(11) 2_666 2_666
Cu1 Na1 Cu2 52.38(5) . 2_666
O6W Na1 H5WB 120(2) . .
O7W Na1 H5WB 80(2) . .
O6 Na1 H5WB 75(2) . .
O5W Na1 H5WB 19.7(3) . .
O8 Na1 H5WB 104(2) 2_666 .
O15 Na1 H5WB 142.9(18) 2_666 .
Cu1 Na1 H5WB 108(2) . .
Cu2 Na1 H5WB 144(3) 2_666 .
O12 Na2 O9W 165.7(2) . .
O12 Na2 O8W 79.9(2) . .
O9W Na2 O8W 101.4(2) . .
O12 Na2 O8W 96.1(2) . 2_667
O9W Na2 O8W 98.2(2) . 2_667
O8W Na2 O8W 82.9(2) . 2_667
O12 Na2 O18 88.2(2) . 2_666
O9W Na2 O18 77.9(2) . 2_666
O8W Na2 O18 109.1(2) . 2_666
O8W Na2 O18 167.9(2) 2_667 2_666
O12 Na2 O4 68.68(17) . .
O9W Na2 O4 111.6(2) . .
O8W Na2 O4 147.0(2) . .
O8W Na2 O4 90.63(18) 2_667 .
O18 Na2 O4 80.35(18) 2_666 .
O12 Na2 Cu3 33.00(12) . .
O9W Na2 Cu3 145.04(19) . .
O8W Na2 Cu3 112.45(18) . .
O8W Na2 Cu3 94.64(16) 2_667 .
O18 Na2 Cu3 82.79(14) 2_666 .
O4 Na2 Cu3 35.68(11) . .
O12 Na2 Cu1 79.62(14) . .
O9W Na2 Cu1 93.49(18) . .
O8W Na2 Cu1 150.33(18) . .
O8W Na2 Cu1 120.49(16) 2_667 .
O18 Na2 Cu1 49.11(13) 2_666 .
O4 Na2 Cu1 32.28(11) . .
Cu3 Na2 Cu1 52.33(5) . .
O12 Na2 Na2 87.52(17) . 2_667
O9W Na2 Na2 103.1(2) . 2_667
O8W Na2 Na2 42.21(15) . 2_667
O8W Na2 Na2 40.68(14) 2_667 2_667
O18 Na2 Na2 151.2(2) 2_666 2_667
O4 Na2 Na2 123.96(18) . 2_667
Cu3 Na2 Na2 107.80(12) . 2_667
Cu1 Na2 Na2 156.10(14) . 2_667
O10W Na3 O11W 110.1(2) . .
O10W Na3 O14 78.4(2) . .
O11W Na3 O14 164.4(3) . .
O10W Na3 O10W 82.2(2) . 2_676
O11W Na3 O10W 99.7(2) . 2_676
O14 Na3 O10W 94.3(2) . 2_676
O10W Na3 O10 147.7(2) . .
O11W Na3 O10 102.2(2) . .
O14 Na3 O10 70.48(17) . .
O10W Na3 O10 91.3(2) 2_676 .
O10W Na3 O1 103.6(2) . .
O11W Na3 O1 75.0(2) . .
O14 Na3 O1 90.5(2) . .
O10W Na3 O1 173.2(2) 2_676 .
O10 Na3 O1 85.63(18) . .
O10W Na3 Cu2 111.62(17) . .
O11W Na3 Cu2 137.1(2) . .
O14 Na3 Cu2 33.36(12) . .
O10W Na3 Cu2 95.26(16) 2_676 .
O10 Na3 Cu2 37.20(11) . .
O1 Na3 Cu2 86.01(14) . .
O10W Na3 Cu3 149.32(19) . .
O11W Na3 Cu3 85.94(18) . .
O14 Na3 Cu3 80.84(15) . .
O10W Na3 Cu3 121.92(16) 2_676 .
O10 Na3 Cu3 32.43(12) . .
O1 Na3 Cu3 54.04(13) . .
Cu2 Na3 Cu3 52.45(5) . .
O10W Na3 Na3 41.93(16) . 2_676
O11W Na3 Na3 109.7(2) . 2_676
O14 Na3 Na3 85.40(18) . 2_676
O10W Na3 Na3 40.24(15) 2_676 2_676
O10 Na3 Na3 124.5(2) . 2_676
O1 Na3 Na3 145.4(2) . 2_676
Cu2 Na3 Na3 107.58(13) . 2_676
Cu3 Na3 Na3 156.55(16) . 2_676
O6 Cu1 O3W 167.9(2) . .
O6 Cu1 O4 83.6(2) . .
O3W Cu1 O4 87.09(19) . .
O6 Cu1 O15 88.4(2) . 2_666
O3W Cu1 O15 101.80(19) . 2_666
O4 Cu1 O15 168.9(2) . 2_666
O6 Cu1 O2W 95.1(2) . 2_666
O3W Cu1 O2W 81.20(18) . 2_666
O4 Cu1 O2W 112.47(18) . 2_666
O15 Cu1 O2W 75.79(17) 2_666 2_666
O6 Cu1 Na1 41.68(15) . .
O3W Cu1 Na1 147.13(15) . .
O4 Cu1 Na1 125.29(15) . .
O15 Cu1 Na1 46.93(15) 2_666 .
O2W Cu1 Na1 80.80(13) 2_666 .
O6 Cu1 Na2 94.16(16) . .
O3W Cu1 Na2 84.61(14) . .
O4 Cu1 Na2 44.48(14) . .
O15 Cu1 Na2 129.07(14) 2_666 .
O2W Cu1 Na2 153.71(13) 2_666 .
Na1 Cu1 Na2 121.33(8) . .
O2W Cu2 O14 168.46(19) . .
O2W Cu2 O15 86.56(19) . .
O14 Cu2 O15 83.9(2) . .
O2W Cu2 O10 102.14(18) . .
O14 Cu2 O10 88.41(19) . .
O15 Cu2 O10 166.95(19) . .
O2W Cu2 O1W 86.37(19) . .
O14 Cu2 O1W 91.9(2) . .
O15 Cu2 O1W 115.61(18) . .
O10 Cu2 O1W 75.08(17) . .
O2W Cu2 Cu4 40.58(14) . .
O14 Cu2 Cu4 134.50(17) . .
O15 Cu2 Cu4 96.89(14) . .
O10 Cu2 Cu4 96.03(13) . .
O1W Cu2 Cu4 46.77(12) . .
O2W Cu2 Na3 147.61(15) . .
O14 Cu2 Na3 42.29(15) . .
O15 Cu2 Na3 125.83(14) . .
O10 Cu2 Na3 46.22(14) . .
O1W Cu2 Na3 79.08(13) . .
Cu4 Cu2 Na3 123.11(6) . .
O2W Cu2 Na1 83.58(15) . 2_666
O14 Cu2 Na1 94.11(17) . 2_666
O15 Cu2 Na1 44.70(15) . 2_666
O10 Cu2 Na1 125.88(14) . 2_666
O1W Cu2 Na1 158.30(13) . 2_666
Cu4 Cu2 Na1 118.18(6) . 2_666
Na3 Cu2 Na1 118.64(8) . 2_666
O1W Cu3 O10 86.1(2) . .
O1W Cu3 O12 168.9(2) . .
O10 Cu3 O12 84.2(2) . .
O1W Cu3 O4 101.92(19) . .
O10 Cu3 O4 169.29(19) . .
O12 Cu3 O4 88.3(2) . .
O1W Cu3 O3W 85.80(18) . .
O10 Cu3 O3W 112.12(18) . .
O12 Cu3 O3W 92.73(19) . .
O4 Cu3 O3W 75.87(18) . .
O1W Cu3 Na2 149.03(16) . .
O10 Cu3 Na2 124.83(14) . .
O12 Cu3 Na2 40.92(16) . .
O4 Cu3 Na2 47.43(14) . .
O3W Cu3 Na2 82.20(13) . .
O1W Cu3 Na3 80.39(15) . .
O10 Cu3 Na3 43.03(15) . .
O12 Cu3 Na3 96.17(16) . .
O4 Cu3 Na3 130.79(14) . .
O3W Cu3 Na3 151.96(13) . .
Na2 Cu3 Na3 121.04(7) . .
O2W Cu4 O2W 180.000(1) . 2_666
O2W Cu4 O3W 86.17(18) . 2_666
O2W Cu4 O3W 93.83(18) 2_666 2_666
O2W Cu4 O3W 93.83(18) . .
O2W Cu4 O3W 86.17(18) 2_666 .
O3W Cu4 O3W 180.000(1) 2_666 .
O2W Cu4 O1W 94.80(18) . 2_666
O2W Cu4 O1W 85.20(18) 2_666 2_666
O3W Cu4 O1W 85.49(17) 2_666 2_666
O3W Cu4 O1W 94.51(17) . 2_666
O2W Cu4 O1W 85.20(18) . .
O2W Cu4 O1W 94.80(18) 2_666 .
O3W Cu4 O1W 94.51(17) 2_666 .
O3W Cu4 O1W 85.49(17) . .
O1W Cu4 O1W 180.000(1) 2_666 .
O2W Cu4 Cu2 141.36(12) . 2_666
O2W Cu4 Cu2 38.64(12) 2_666 2_666
O3W Cu4 Cu2 97.03(13) 2_666 2_666
O3W Cu4 Cu2 82.97(13) . 2_666
O1W Cu4 Cu2 47.52(13) 2_666 2_666
O1W Cu4 Cu2 132.48(13) . 2_666
O2W Cu4 Cu2 38.64(12) . .
O2W Cu4 Cu2 141.36(12) 2_666 .
O3W Cu4 Cu2 82.97(13) 2_666 .
O3W Cu4 Cu2 97.03(13) . .
O1W Cu4 Cu2 132.48(13) 2_666 .
O1W Cu4 Cu2 47.52(13) . .
Cu2 Cu4 Cu2 180.0 2_666 .
O3W Sb1 O16 95.73(19) . 2_666
O3W Sb1 O4W 89.38(18) . .
O16 Sb1 O4W 81.87(19) 2_666 .
O3W Sb1 O18 81.50(19) . 2_666
O16 Sb1 O18 74.92(18) 2_666 2_666
O4W Sb1 O18 153.98(18) . 2_666
O2W Sb2 O9 93.21(19) . .
O2W Sb2 O4W 90.01(18) . .
O9 Sb2 O4W 82.13(19) . .
O2W Sb2 O8 81.92(18) . .
O9 Sb2 O8 73.90(18) . .
O4W Sb2 O8 154.14(18) . .
O1W Sb3 O3 94.2(2) . .
O1W Sb3 O4W 89.71(18) . 2_666
O3 Sb3 O4W 81.07(18) . 2_666
O1W Sb3 O1 83.41(19) . .
O3 Sb3 O1 74.79(18) . .
O4W Sb3 O1 154.28(18) 2_666 .

loop_
_geom_bond_atom_site_label_1
_geom_bond_atom_site_label_2
_geom_bond_distance
_geom_bond_site_symmetry_2
C1 O1 1.257(9) .
C1 O2 1.260(9) .
C1 C2 1.530(10) .
C2 O3 1.409(8) .
C2 C3 1.548(9) .
C2 H2A 0.9800 .
C3 O4 1.410(8) .
C3 C4 1.527(10) .
C3 H3A 0.9800 .
C4 O5 1.241(9) .
C4 O6 1.273(9) .
C5 O7 1.231(9) .
C5 O8 1.277(9) .
C5 C6 1.524(10) .
C6 O9 1.408(8) .
C6 C7 1.539(10) .
C6 H6A 0.9800 .
C7 O10 1.405(8) .
C7 C8 1.533(10) .
C7 H7A 0.9800 .
C8 O11 1.238(8) .
C8 O12 1.279(9) .
C9 O13 1.251(9) .
C9 O14 1.272(9) .
C9 C10 1.525(9) .
C10 O15 1.419(7) .
C10 C11 1.516(9) .
C10 H10A 0.9800 .
C11 O16 1.427(9) .
C11 C12 1.531(9) .
C11 H11A 0.9800 .
C12 O17 1.233(9) .
C12 O18 1.283(9) .
O1W Sb3 1.921(5) .
O1W Cu3 1.921(5) .
O1W Cu4 2.228(5) .
O1W Cu2 2.255(5) .
O1 Sb3 2.350(5) .
O1 Na3 2.639(6) .
O2W Cu2 1.939(4) .
O2W Sb2 1.950(4) .
O2W Cu4 2.020(5) .
O2W Cu1 2.303(4) 2_666
O3W Sb1 1.945(4) .
O3W Cu1 1.950(5) .
O3W Cu4 2.051(5) .
O3W Cu3 2.327(5) .
O3 Sb3 2.006(5) .
O4W Sb2 2.072(5) .
O4W Sb1 2.087(5) .
O4W Sb3 2.113(5) 2_666
O4W H4WE 0.858(10) .
O4 Cu1 1.950(5) .
O4 Cu3 2.026(5) .
O4 Na2 2.558(5) .
O5W Na1 2.398(8) .
O5W H5WC 0.9600 .
O5W H5WB 0.841(10) .
O6 Cu1 1.950(5) .
O6 Na1 2.377(6) .
O6W Na1 2.336(10) .
O6W H6WA 0.9601 .
O6W H6WB 0.9599 .
O7W Na1 2.358(7) .
O7W H7WA 0.9600 .
O7W H7WB 0.9601 .
O8 Sb2 2.403(5) .
O8 Na1 2.414(6) 2_666
O8W Na2 2.390(6) .
O8W Na2 2.463(6) 2_667
O8W H8WB 0.9600 .
O8W H8WC 0.9599 .
O9 Sb2 2.006(5) .
O9W Na2 2.360(7) .
O9W H9WB 0.9599 .
O9W H9WC 0.9603 .
O10 Cu3 1.952(5) .
O10 Cu2 2.080(5) .
O10 Na3 2.484(5) .
O10W Na3 2.365(6) .
O10W Na3 2.446(7) 2_676
O10W H10C 0.9601 .
O10W H10D 0.9602 .
O11W Na3 2.370(7) .
O11W H11B 0.9599 .
O11W H11C 0.9601 .
O12 Cu3 1.955(5) .
O12 Na2 2.351(6) .
O12W H12A 0.9601 .
O12W H12B 0.9600 .
O12A H12A 0.6342 .
O12A H12B 1.2511 .
O13W H13B 0.9599 .
O13W H13C 0.837(10) .
O13A H13B 1.2133 .
O13B H13C 0.98(16) .
O14 Cu2 1.940(5) .
O14 Na3 2.374(6) .
O14W H14A 0.9599 .
O14W H14B 0.9601 .
O15 Cu2 1.952(5) .
O15 Cu1 2.026(5) 2_666
O15 Na1 2.541(6) 2_666
O15W H15A 0.9602 .
O15W H15C 0.9601 .
O15W H15F 0.8750 .
O15A H15A 1.1820 .
O15A H15D 0.9601 .
O15A H15F 0.9600 .
O16 Sb1 2.013(5) 2_666
O16W H16A 0.9598 .
O16W H16B 0.9600 .
O16A H16A 0.9936 .
O18 Sb1 2.368(5) 2_666
O18 Na2 2.518(6) 2_666
Na1 O8 2.414(6) 2_666
Na1 O15 2.541(6) 2_666
Na1 Cu1 3.448(3) .
Na1 Cu2 3.525(3) 2_666
Na1 H5WB 2.50(2) .
Na2 O8W 2.463(6) 2_667
Na2 O18 2.518(6) 2_666
Na2 Cu3 3.449(3) .
Na2 Cu1 3.555(3) .
Na2 Na2 3.638(6) 2_667
Na3 O10W 2.446(7) 2_676
Na3 Cu2 3.418(3) .
Na3 Cu3 3.524(3) .
Na3 Na3 3.627(6) 2_676
Cu1 O15 2.026(5) 2_666
Cu1 O2W 2.303(4) 2_666
Cu2 Cu4 3.0499(9) .
Cu2 Na1 3.525(3) 2_666
Cu4 O2W 2.020(5) 2_666
Cu4 O3W 2.051(5) 2_666
Cu4 O1W 2.228(5) 2_666
Cu4 Cu2 3.0499(9) 2_666
Sb1 O16 2.013(5) 2_666
Sb1 O18 2.368(5) 2_666
Sb3 O4W 2.113(5) 2_666
